data_4038695
loop_
_publ_author_name
'Sharma, Abhilash'
'Hazarika, Hemanta'
'Sarmah, Manashi'
'Das, Babulal'
'Gogoi, Pranjal'

_publ_section_title
;
 Indane-Fused Spiropentadiene Chromanones: A Pd-Catalyzed Spiro-Annulation
 Followed by Cyclization via C-H Activation Strategy.
;
_journal_name_full 'The Journal of organic chemistry'
_journal_paper_doi 10.1021/acs.joc.0c01475
_journal_year 2020
_chemical_formula_sum 'C38 H26 O2'
_chemical_formula_weight 514.59
_space_group_crystal_system monoclinic
_space_group_IT_number 14
_space_group_name_Hall '-P 2yn'
_space_group_name_H-M_alt 'P 1 21/n 1'
_atom_sites_solution_hydrogens geom
_audit_creation_method SHELXL-2014/7
_cell_angle_alpha 90
_cell_angle_beta 98.626(2)
_cell_angle_gamma 90
_cell_formula_units_Z 4
_cell_length_a 12.7378(6)
_cell_length_b 9.8142(5)
_cell_length_c 22.3020(11)
_cell_measurement_reflns_used 3765
_cell_measurement_temperature 296(2)
_cell_measurement_theta_max 24.999
_cell_measurement_theta_min 1.738
_cell_volume 2756.5(2)
_computing_cell_refinement 'Bruker SMART'
_computing_data_collection 'Bruker SMART'
_computing_data_reduction 'Bruker SAINT'
_computing_molecular_graphics 'Bruker SHELXTL'
_computing_publication_material 'Bruker SHELXTL'
_computing_structure_refinement 'SHELXL-2014/7 (Sheldrick, 2014)'
_computing_structure_solution 'SHELXL-2014/7 (Sheldrick, 2014)'
_diffrn_ambient_temperature 296(2)
_diffrn_measured_fraction_theta_full 1.000
_diffrn_measured_fraction_theta_max 1.000
_diffrn_measurement_device_type 'CCD area detector'
_diffrn_measurement_method 'phi and omega scans'
_diffrn_radiation_type MoK\a
_diffrn_radiation_wavelength 0.71073
_diffrn_reflns_av_R_equivalents 0.1231
_diffrn_reflns_av_unetI/netI 0.0347
_diffrn_reflns_Laue_measured_fraction_full 1.000
_diffrn_reflns_Laue_measured_fraction_max 1.000
_diffrn_reflns_limit_h_max 15
_diffrn_reflns_limit_h_min -15
_diffrn_reflns_limit_k_max 11
_diffrn_reflns_limit_k_min -11
_diffrn_reflns_limit_l_max 26
_diffrn_reflns_limit_l_min -26
_diffrn_reflns_number 110113
_diffrn_reflns_point_group_measured_fraction_full 1.000
_diffrn_reflns_point_group_measured_fraction_max 1.000
_diffrn_reflns_theta_full 24.999
_diffrn_reflns_theta_max 24.999
_diffrn_reflns_theta_min 1.738
_exptl_absorpt_coefficient_mu 0.075
_exptl_absorpt_correction_type none
_exptl_crystal_colour colorless
_exptl_crystal_density_diffrn 1.240
_exptl_crystal_description blocks
_exptl_crystal_F_000 1080
_exptl_crystal_size_max 0.34
_exptl_crystal_size_mid 0.23
_exptl_crystal_size_min 0.17
_refine_diff_density_max 0.174
_refine_diff_density_min -0.179
_refine_diff_density_rms 0.038
_refine_ls_extinction_method none
_refine_ls_goodness_of_fit_ref 1.019
_refine_ls_hydrogen_treatment constr
_refine_ls_matrix_type full
_refine_ls_number_parameters 362
_refine_ls_number_reflns 4850
_refine_ls_number_restraints 0
_refine_ls_restrained_S_all 1.019
_refine_ls_R_factor_all 0.0897
_refine_ls_R_factor_gt 0.0661
_refine_ls_shift/su_max 0.000
_refine_ls_shift/su_mean 0.000
_refine_ls_structure_factor_coef Fsqd
_refine_ls_weighting_details 'w=1/[\s^2^(Fo^2^)+(0.0563P)^2^+2.5190P] where P=(Fo^2^+2Fc^2^)/3'
_refine_ls_weighting_scheme calc
_refine_ls_wR_factor_gt 0.1357
_refine_ls_wR_factor_ref 0.1518
_reflns_Friedel_coverage 0.000
_reflns_number_gt 3765
_reflns_number_total 4850
_reflns_threshold_expression 'I > 2\s(I)'
_cod_data_source_file jo0c01475_si_002.cif
_cod_data_source_block AS-792_0ma_a
_cod_original_sg_symbol_H-M 'P 21/n'
_cod_database_code 4038695
_shelx_shelxl_version_number 2014/7
_shelx_space_group_comment
;
The symmetry employed for this shelxl refinement is uniquely defined
by the following loop, which should always be used as a source of
symmetry information in preference to the above space-group names.
They are only intended as comments.
;

loop_
_space_group_symop_operation_xyz
'x, y, z'
'-x+1/2, y+1/2, -z+1/2'
'-x, -y, -z'
'x-1/2, -y-1/2, z-1/2'

loop_
_atom_site_label
_atom_site_type_symbol
_atom_site_fract_x
_atom_site_fract_y
_atom_site_fract_z
_atom_site_U_iso_or_equiv
_atom_site_adp_type
_atom_site_occupancy
_atom_site_site_symmetry_order
_atom_site_calc_flag
_atom_site_refinement_flags_posn
_atom_site_refinement_flags_adp
_atom_site_refinement_flags_occupancy
_atom_site_disorder_assembly
_atom_site_disorder_group
O1 O 0.35314(14) 0.88914(19) 0.31021(8) 0.0480(5) Uani 1 1 d . . . . .
O2 O 0.35998(17) 1.0930(2) 0.35048(10) 0.0621(6) Uani 1 1 d . . . . .
C8 C 0.54521(18) 0.8073(2) 0.39200(10) 0.0299(5) Uani 1 1 d . . . . .
C31 C 0.48084(18) 0.7107(2) 0.34720(10) 0.0305(5) Uani 1 1 d . . . . .
C9 C 0.57443(18) 0.7478(2) 0.45507(10) 0.0305(5) Uani 1 1 d . . . . .
C19 C 0.73915(19) 0.6876(3) 0.52765(10) 0.0340(6) Uani 1 1 d . . . . .
C12 C 0.65286(19) 0.8309(2) 0.37231(11) 0.0332(6) Uani 1 1 d . . . . .
C11 C 0.72969(19) 0.7837(2) 0.41606(11) 0.0331(6) Uani 1 1 d . . . . .
C25 C 0.65842(18) 0.8651(3) 0.30813(11) 0.0345(6) Uani 1 1 d . . . . .
C10 C 0.68121(18) 0.7339(2) 0.46878(10) 0.0316(5) Uani 1 1 d . . . . .
C32 C 0.5140(2) 0.5776(3) 0.33920(11) 0.0354(6) Uani 1 1 d . . . . .
H32 H 0.5740 0.5453 0.3641 0.042 Uiso 1 1 calc R U . . .
C5 C 0.48320(19) 0.7660(2) 0.48708(11) 0.0339(6) Uani 1 1 d . . . . .
C36 C 0.39178(19) 0.7561(3) 0.30916(11) 0.0359(6) Uani 1 1 d . . . . .
C7 C 0.47282(19) 0.9275(3) 0.40541(11) 0.0348(6) Uani 1 1 d . . . . .
H7 H 0.5180 1.0038 0.4216 0.042 Uiso 1 1 calc R U . . .
C6 C 0.41924(19) 0.8687(3) 0.45659(11) 0.0352(6) Uani 1 1 d . . . . .
C13 C 0.84495(19) 0.7796(3) 0.41277(11) 0.0380(6) Uani 1 1 d . . . . .
C33 C 0.4609(2) 0.4915(3) 0.29551(11) 0.0396(6) Uani 1 1 d . . . . .
C37 C 0.3931(2) 0.9787(3) 0.35389(12) 0.0402(6) Uani 1 1 d . . . . .
C4 C 0.4519(2) 0.7053(3) 0.53791(12) 0.0429(6) Uani 1 1 d . . . . .
H4 H 0.4942 0.6394 0.5597 0.051 Uiso 1 1 calc R U . . .
C30 C 0.6113(2) 0.9819(3) 0.28144(12) 0.0451(7) Uani 1 1 d . . . . .
H30 H 0.5822 1.0453 0.3052 0.054 Uiso 1 1 calc R U . . .
C1 C 0.3251(2) 0.9081(3) 0.47516(13) 0.0468(7) Uani 1 1 d . . . . .
H1 H 0.2835 0.9763 0.4547 0.056 Uiso 1 1 calc R U . . .
C20 C 0.8267(2) 0.7578(3) 0.55791(12) 0.0434(7) Uani 1 1 d . . . . .
H20 H 0.8525 0.8342 0.5402 0.052 Uiso 1 1 calc R U . . .
C24 C 0.7046(2) 0.5721(3) 0.55501(12) 0.0455(7) Uani 1 1 d . . . . .
H24 H 0.6473 0.5230 0.5351 0.055 Uiso 1 1 calc R U . . .
C34 C 0.3717(2) 0.5421(3) 0.25876(12) 0.0447(7) Uani 1 1 d . . . . .
H34 H 0.3350 0.4863 0.2291 0.054 Uiso 1 1 calc R U . . .
C35 C 0.3365(2) 0.6726(3) 0.26530(11) 0.0434(7) Uani 1 1 d . . . . .
H35 H 0.2762 0.7046 0.2406 0.052 Uiso 1 1 calc R U . . .
C26 C 0.7011(2) 0.7724(3) 0.27166(12) 0.0478(7) Uani 1 1 d . . . . .
H26 H 0.7334 0.6936 0.2887 0.057 Uiso 1 1 calc R U . . .
C14 C 0.9063(2) 0.6671(3) 0.43368(12) 0.0486(7) Uani 1 1 d . . . . .
H14 H 0.8747 0.5942 0.4508 0.058 Uiso 1 1 calc R U . . .
C21 C 0.8749(2) 0.7134(4) 0.61427(13) 0.0577(9) Uani 1 1 d . . . . .
H21 H 0.9329 0.7609 0.6344 0.069 Uiso 1 1 calc R U . . .
C3 C 0.3569(2) 0.7446(3) 0.55552(13) 0.0544(8) Uani 1 1 d . . . . .
H3 H 0.3348 0.7030 0.5890 0.065 Uiso 1 1 calc R U . . .
C29 C 0.6068(2) 1.0053(3) 0.22028(14) 0.0572(8) Uani 1 1 d . . . . .
H29 H 0.5753 1.0844 0.2031 0.069 Uiso 1 1 calc R U . . .
C2 C 0.2940(2) 0.8439(3) 0.52479(14) 0.0552(8) Uani 1 1 d . . . . .
H2 H 0.2302 0.8680 0.5375 0.066 Uiso 1 1 calc R U . . .
C23 C 0.7538(3) 0.5289(4) 0.61116(13) 0.0579(8) Uani 1 1 d . . . . .
H23 H 0.7294 0.4515 0.6288 0.069 Uiso 1 1 calc R U . . .
C18 C 0.8943(2) 0.8882(3) 0.38857(14) 0.0559(8) Uani 1 1 d . . . . .
H18 H 0.8554 0.9652 0.3749 0.067 Uiso 1 1 calc R U . . .
C28 C 0.6489(3) 0.9123(4) 0.18457(13) 0.0618(9) Uani 1 1 d . . . . .
H28 H 0.6453 0.9279 0.1432 0.074 Uiso 1 1 calc R U . . .
C27 C 0.6963(3) 0.7959(4) 0.21014(13) 0.0602(9) Uani 1 1 d . . . . .
H27 H 0.7252 0.7330 0.1860 0.072 Uiso 1 1 calc R U . . .
C22 C 0.8382(3) 0.5998(4) 0.64097(13) 0.0643(10) Uani 1 1 d . . . . .
H22 H 0.8708 0.5715 0.6791 0.077 Uiso 1 1 calc R U . . .
C38 C 0.4984(3) 0.3484(3) 0.28753(15) 0.0633(9) Uani 1 1 d . . . . .
H38A H 0.5746 0.3466 0.2935 0.095 Uiso 1 1 calc R U . . .
H38B H 0.4716 0.3172 0.2473 0.095 Uiso 1 1 calc R U . . .
H38C H 0.4729 0.2899 0.3167 0.095 Uiso 1 1 calc R U . . .
C15 C 1.0132(3) 0.6619(4) 0.42949(15) 0.0688(10) Uani 1 1 d . . . . .
H15 H 1.0527 0.5856 0.4434 0.083 Uiso 1 1 calc R U . . .
C16 C 1.0610(3) 0.7684(5) 0.40508(18) 0.0804(12) Uani 1 1 d . . . . .
H16 H 1.1330 0.7645 0.4022 0.097 Uiso 1 1 calc R U . . .
C17 C 1.0026(3) 0.8817(4) 0.38477(17) 0.0768(11) Uani 1 1 d . . . . .
H17 H 1.0355 0.9545 0.3684 0.092 Uiso 1 1 calc R U . . .

loop_
_atom_site_aniso_label
_atom_site_aniso_U_11
_atom_site_aniso_U_22
_atom_site_aniso_U_33
_atom_site_aniso_U_23
_atom_site_aniso_U_13
_atom_site_aniso_U_12
O1 0.0448(11) 0.0484(11) 0.0441(11) -0.0015(9) -0.0149(9) 0.0128(9)
O2 0.0670(14) 0.0461(12) 0.0666(14) 0.0022(10) -0.0114(11) 0.0207(11)
C8 0.0273(12) 0.0324(13) 0.0280(12) 0.0018(10) -0.0020(10) 0.0019(10)
C31 0.0282(13) 0.0363(13) 0.0256(12) 0.0014(10) -0.0007(10) -0.0026(10)
C9 0.0310(13) 0.0296(13) 0.0289(12) -0.0012(10) -0.0019(10) -0.0007(10)
C19 0.0326(13) 0.0393(14) 0.0288(13) -0.0028(11) 0.0006(10) 0.0091(11)
C12 0.0323(13) 0.0337(13) 0.0322(13) 0.0010(11) 0.0000(10) -0.0002(11)
C11 0.0298(13) 0.0373(13) 0.0306(13) -0.0019(11) -0.0008(10) 0.0007(11)
C25 0.0266(13) 0.0395(14) 0.0357(14) 0.0050(11) -0.0011(10) -0.0026(11)
C10 0.0303(13) 0.0333(13) 0.0296(12) -0.0018(10) -0.0009(10) 0.0015(10)
C32 0.0346(14) 0.0410(14) 0.0295(13) 0.0049(11) 0.0013(11) 0.0001(11)
C5 0.0310(13) 0.0387(14) 0.0308(13) -0.0050(11) 0.0004(10) -0.0016(11)
C36 0.0327(13) 0.0420(15) 0.0313(13) 0.0034(11) -0.0006(11) 0.0004(11)
C7 0.0302(13) 0.0354(14) 0.0359(14) -0.0009(11) -0.0048(11) 0.0016(11)
C6 0.0308(14) 0.0412(14) 0.0317(13) -0.0052(11) -0.0012(11) -0.0006(11)
C13 0.0292(13) 0.0526(16) 0.0305(13) -0.0070(12) -0.0007(11) -0.0007(12)
C33 0.0444(15) 0.0395(14) 0.0353(14) -0.0017(11) 0.0071(12) -0.0050(12)
C37 0.0349(14) 0.0427(16) 0.0412(15) 0.0035(12) -0.0001(12) 0.0061(12)
C4 0.0384(15) 0.0514(16) 0.0384(15) 0.0011(13) 0.0040(12) 0.0012(12)
C30 0.0447(16) 0.0425(16) 0.0477(16) 0.0082(13) 0.0054(13) 0.0014(13)
C1 0.0372(15) 0.0535(17) 0.0480(17) -0.0073(14) 0.0010(13) 0.0066(13)
C20 0.0408(15) 0.0481(16) 0.0377(14) -0.0079(12) -0.0051(12) 0.0081(13)
C24 0.0438(16) 0.0530(17) 0.0393(15) 0.0077(13) 0.0047(12) 0.0083(13)
C34 0.0456(16) 0.0514(17) 0.0353(15) -0.0041(13) 0.0002(12) -0.0115(13)
C35 0.0345(14) 0.0595(18) 0.0325(14) 0.0041(13) -0.0073(11) -0.0045(13)
C26 0.0481(17) 0.0536(17) 0.0431(16) 0.0071(13) 0.0113(13) 0.0083(14)
C14 0.0404(16) 0.067(2) 0.0359(15) -0.0094(14) -0.0021(12) 0.0120(14)
C21 0.0474(18) 0.080(2) 0.0391(16) -0.0188(16) -0.0144(14) 0.0175(16)
C3 0.0487(18) 0.074(2) 0.0424(16) 0.0003(15) 0.0136(14) -0.0048(16)
C29 0.0553(19) 0.061(2) 0.0531(19) 0.0257(16) 0.0020(15) -0.0002(16)
C2 0.0365(16) 0.078(2) 0.0536(18) -0.0103(17) 0.0148(14) 0.0040(15)
C23 0.059(2) 0.072(2) 0.0441(17) 0.0176(16) 0.0120(15) 0.0214(17)
C18 0.0406(17) 0.065(2) 0.062(2) -0.0056(16) 0.0089(14) -0.0118(15)
C28 0.065(2) 0.086(2) 0.0333(16) 0.0163(17) 0.0028(15) -0.0100(19)
C27 0.069(2) 0.072(2) 0.0423(17) 0.0020(16) 0.0193(16) 0.0031(18)
C22 0.069(2) 0.089(3) 0.0318(16) 0.0090(17) 0.0004(15) 0.033(2)
C38 0.083(2) 0.0467(18) 0.057(2) -0.0092(15) -0.0005(17) 0.0015(17)
C15 0.0416(19) 0.106(3) 0.057(2) -0.020(2) -0.0005(15) 0.023(2)
C16 0.0284(17) 0.131(4) 0.081(3) -0.033(3) 0.0055(17) -0.001(2)
C17 0.050(2) 0.100(3) 0.084(3) -0.019(2) 0.0205(19) -0.028(2)

loop_
_atom_type_symbol
_atom_type_description
_atom_type_scat_dispersion_real
_atom_type_scat_dispersion_imag
_atom_type_scat_source
C C 0.0033 0.0016 'International Tables Vol C Tables 4.2.6.8 and 6.1.1.4'
H H 0.0000 0.0000 'International Tables Vol C Tables 4.2.6.8 and 6.1.1.4'
O O 0.0106 0.0060 'International Tables Vol C Tables 4.2.6.8 and 6.1.1.4'

loop_
_geom_angle_atom_site_label_1
_geom_angle_atom_site_label_2
_geom_angle_atom_site_label_3
_geom_angle
_geom_angle_site_symmetry_1
_geom_angle_site_symmetry_3
_geom_angle_publ_flag
C37 O1 C36 121.58(19) . . ?
C9 C8 C12 102.72(18) . . ?
C9 C8 C31 113.65(19) . . ?
C12 C8 C31 108.99(19) . . ?
C9 C8 C7 100.60(18) . . ?
C12 C8 C7 121.8(2) . . ?
C31 C8 C7 108.79(18) . . ?
C36 C31 C32 117.4(2) . . ?
C36 C31 C8 120.8(2) . . ?
C32 C31 C8 121.6(2) . . ?
C10 C9 C5 138.2(2) . . ?
C10 C9 C8 110.3(2) . . ?
C5 C9 C8 107.64(19) . . ?
C24 C19 C20 118.2(2) . . ?
C24 C19 C10 119.4(2) . . ?
C20 C19 C10 122.3(2) . . ?
C11 C12 C25 129.7(2) . . ?
C11 C12 C8 109.0(2) . . ?
C25 C12 C8 119.32(19) . . ?
C12 C11 C13 126.0(2) . . ?
C12 C11 C10 109.9(2) . . ?
C13 C11 C10 124.1(2) . . ?
C26 C25 C30 118.3(2) . . ?
C26 C25 C12 119.9(2) . . ?
C30 C25 C12 121.4(2) . . ?
C9 C10 C19 125.6(2) . . ?
C9 C10 C11 108.0(2) . . ?
C19 C10 C11 126.2(2) . . ?
C33 C32 C31 122.4(2) . . ?
C33 C32 H32 118.8 . . ?
C31 C32 H32 118.8 . . ?
C4 C5 C6 119.0(2) . . ?
C4 C5 C9 133.7(2) . . ?
C6 C5 C9 107.3(2) . . ?
C31 C36 C35 121.7(2) . . ?
C31 C36 O1 123.3(2) . . ?
C35 C36 O1 115.0(2) . . ?
C37 C7 C6 111.8(2) . . ?
C37 C7 C8 117.4(2) . . ?
C6 C7 C8 101.64(19) . . ?
C37 C7 H7 108.5 . . ?
C6 C7 H7 108.5 . . ?
C8 C7 H7 108.5 . . ?
C1 C6 C5 121.5(2) . . ?
C1 C6 C7 128.6(2) . . ?
C5 C6 C7 109.9(2) . . ?
C18 C13 C14 118.4(3) . . ?
C18 C13 C11 120.6(2) . . ?
C14 C13 C11 121.0(2) . . ?
C32 C33 C34 117.8(2) . . ?
C32 C33 C38 121.5(2) . . ?
C34 C33 C38 120.7(2) . . ?
O2 C37 O1 118.2(2) . . ?
O2 C37 C7 123.7(2) . . ?
O1 C37 C7 118.1(2) . . ?
C3 C4 C5 118.8(3) . . ?
C3 C4 H4 120.6 . . ?
C5 C4 H4 120.6 . . ?
C29 C30 C25 121.0(3) . . ?
C29 C30 H30 119.5 . . ?
C25 C30 H30 119.5 . . ?
C6 C1 C2 118.6(3) . . ?
C6 C1 H1 120.7 . . ?
C2 C1 H1 120.7 . . ?
C21 C20 C19 119.8(3) . . ?
C21 C20 H20 120.1 . . ?
C19 C20 H20 120.1 . . ?
C23 C24 C19 121.2(3) . . ?
C23 C24 H24 119.4 . . ?
C19 C24 H24 119.4 . . ?
C35 C34 C33 121.5(2) . . ?
C35 C34 H34 119.3 . . ?
C33 C34 H34 119.3 . . ?
C34 C35 C36 119.2(2) . . ?
C34 C35 H35 120.4 . . ?
C36 C35 H35 120.4 . . ?
C27 C26 C25 120.7(3) . . ?
C27 C26 H26 119.7 . . ?
C25 C26 H26 119.7 . . ?
C15 C14 C13 121.1(3) . . ?
C15 C14 H14 119.5 . . ?
C13 C14 H14 119.5 . . ?
C22 C21 C20 120.9(3) . . ?
C22 C21 H21 119.5 . . ?
C20 C21 H21 119.5 . . ?
C2 C3 C4 121.7(3) . . ?
C2 C3 H3 119.2 . . ?
C4 C3 H3 119.2 . . ?
C28 C29 C30 120.2(3) . . ?
C28 C29 H29 119.9 . . ?
C30 C29 H29 119.9 . . ?
C3 C2 C1 120.4(3) . . ?
C3 C2 H2 119.8 . . ?
C1 C2 H2 119.8 . . ?
C22 C23 C24 120.2(3) . . ?
C22 C23 H23 119.9 . . ?
C24 C23 H23 119.9 . . ?
C13 C18 C17 119.9(3) . . ?
C13 C18 H18 120.1 . . ?
C17 C18 H18 120.1 . . ?
C29 C28 C27 119.8(3) . . ?
C29 C28 H28 120.1 . . ?
C27 C28 H28 120.1 . . ?
C28 C27 C26 120.1(3) . . ?
C28 C27 H27 120.0 . . ?
C26 C27 H27 120.0 . . ?
C23 C22 C21 119.6(3) . . ?
C23 C22 H22 120.2 . . ?
C21 C22 H22 120.2 . . ?
C33 C38 H38A 109.5 . . ?
C33 C38 H38B 109.5 . . ?
H38A C38 H38B 109.5 . . ?
C33 C38 H38C 109.5 . . ?
H38A C38 H38C 109.5 . . ?
H38B C38 H38C 109.5 . . ?
C16 C15 C14 120.3(3) . . ?
C16 C15 H15 119.9 . . ?
C14 C15 H15 119.9 . . ?
C15 C16 C17 119.9(3) . . ?
C15 C16 H16 120.0 . . ?
C17 C16 H16 120.0 . . ?
C16 C17 C18 120.5(4) . . ?
C16 C17 H17 119.8 . . ?
C18 C17 H17 119.8 . . ?

loop_
_geom_bond_atom_site_label_1
_geom_bond_atom_site_label_2
_geom_bond_distance
_geom_bond_site_symmetry_2
_geom_bond_publ_flag
O1 C37 1.354(3) . ?
O1 C36 1.397(3) . ?
O2 C37 1.197(3) . ?
C8 C9 1.517(3) . ?
C8 C12 1.519(3) . ?
C8 C31 1.525(3) . ?
C8 C7 1.553(3) . ?
C31 C36 1.384(3) . ?
C31 C32 1.392(3) . ?
C9 C10 1.356(3) . ?
C9 C5 1.463(3) . ?
C19 C24 1.390(4) . ?
C19 C20 1.395(3) . ?
C19 C10 1.478(3) . ?
C12 C11 1.356(3) . ?
C12 C25 1.482(3) . ?
C11 C13 1.481(3) . ?
C11 C10 1.490(3) . ?
C25 C26 1.385(4) . ?
C25 C30 1.386(3) . ?
C32 C33 1.387(3) . ?
C32 H32 0.9300 . ?
C5 C4 1.391(4) . ?
C5 C6 1.405(3) . ?
C36 C35 1.385(3) . ?
C7 C37 1.501(3) . ?
C7 C6 1.528(3) . ?
C7 H7 0.9800 . ?
C6 C1 1.382(4) . ?
C13 C18 1.387(4) . ?
C13 C14 1.392(4) . ?
C33 C34 1.390(4) . ?
C33 C38 1.503(4) . ?
C4 C3 1.383(4) . ?
C4 H4 0.9300 . ?
C30 C29 1.376(4) . ?
C30 H30 0.9300 . ?
C1 C2 1.382(4) . ?
C1 H1 0.9300 . ?
C20 C21 1.384(4) . ?
C20 H20 0.9300 . ?
C24 C23 1.380(4) . ?
C24 H24 0.9300 . ?
C34 C35 1.371(4) . ?
C34 H34 0.9300 . ?
C35 H35 0.9300 . ?
C26 C27 1.384(4) . ?
C26 H26 0.9300 . ?
C14 C15 1.379(4) . ?
C14 H14 0.9300 . ?
C21 C22 1.378(5) . ?
C21 H21 0.9300 . ?
C3 C2 1.377(4) . ?
C3 H3 0.9300 . ?
C29 C28 1.372(5) . ?
C29 H29 0.9300 . ?
C2 H2 0.9300 . ?
C23 C22 1.367(5) . ?
C23 H23 0.9300 . ?
C18 C17 1.396(4) . ?
C18 H18 0.9300 . ?
C28 C27 1.375(4) . ?
C28 H28 0.9300 . ?
C27 H27 0.9300 . ?
C22 H22 0.9300 . ?
C38 H38A 0.9600 . ?
C38 H38B 0.9600 . ?
C38 H38C 0.9600 . ?
C15 C16 1.363(5) . ?
C15 H15 0.9300 . ?
C16 C17 1.376(6) . ?
C16 H16 0.9300 . ?
C17 H17 0.9300 . ?
